data_1567293
loop_
_publ_author_name
'Heck, Joshua'
'Metz, Fabian'
'Buchenau, S\"oren'
'Teubner, Melissa'
'Grimm-Lebsanft, Benjamin'
'Spaniol, Thomas P.'
'Hoffmann, Alexander'
'R\"ubhausen, Michael A.'
'Herres-Pawlis, Sonja'

_publ_section_title
;
 Manipulating electron transfer -- the influence of substituents on novel
 copper guanidine quinolinyl complexes
;
_journal_issue 28
_journal_name_full 'Chemical Science'
_journal_page_first 8274
_journal_page_last 8288
_journal_paper_doi 10.1039/D2SC02910C
_journal_volume 13
_journal_year 2022
_chemical_formula_moiety 'C32 H46 Cu N10, B F4'
_chemical_formula_sum 'C32 H46 B Cu F4 N10'
_chemical_formula_weight 721.14
_space_group_crystal_system monoclinic
_space_group_IT_number 14
_space_group_name_Hall '-P 2ybc'
_space_group_name_H-M_alt 'P 1 21/c 1'
_atom_sites_solution_hydrogens geom
_audit_creation_method SHELXL-2018/3
_audit_update_record
;
2022-01-06 deposited with the CCDC.	2022-07-06 downloaded from the CCDC.
;
_cell_angle_alpha 90
_cell_angle_beta 94.90(3)
_cell_angle_gamma 90
_cell_formula_units_Z 4
_cell_length_a 11.779(2)
_cell_length_b 19.544(4)
_cell_length_c 15.389(3)
_cell_measurement_reflns_used 36600
_cell_measurement_temperature 100(2)
_cell_measurement_theta_max 68.35
_cell_measurement_theta_min 3.67
_cell_volume 3529.7(12)
_computing_cell_refinement
;
X-Area Recipe 1.33.0.0 (STOE, 2015)
;
_computing_data_collection
;
X-Area Pilatus3_SV 1.31.144.0 (STOE, 2018)
;
_computing_data_reduction
;
X-Area Integrate 1.73.0.0 (STOE, 2018)
X-Area LANA 1.72.3.0 (STOE, 2018)
;
_computing_molecular_graphics 'Bruker SHELXTL'
_computing_publication_material
;
STOE & Cie GmbH, X-Area, software package for collecting single-crystal or
multi-domain crystal data on STOE area-detector diffractometers, for image 
processing, for the correction and scaling of reflection intensities and 
for outlier rejection, version 1.82, Darmstadt 2018
;
_computing_structure_refinement 'SHELXL-2018/3 (Sheldrick, 2018)'
_computing_structure_solution 'SHELXT 2018/2 (Sheldrick, 2018)'
_diffrn_ambient_temperature 100
_diffrn_detector Pilatus200K
_diffrn_detector_area_resol_mean 5.81
_diffrn_detector_type 'DECTRIS PILATUS 200K'
_diffrn_measured_fraction_theta_full 0.991
_diffrn_measured_fraction_theta_max 0.991
_diffrn_measurement_details
; 
5454 frames, detector distance = 60 mm
;
_diffrn_measurement_device 'Eulerian 4-circle diffractometer'
_diffrn_measurement_device_type 'STOE STADIVARI'
_diffrn_measurement_method 'rotation method, \w scans'
_diffrn_radiation_collimation '0.5 mm diameter'
_diffrn_radiation_monochromator 'Graded multilayer mirror'
_diffrn_radiation_polarisn_norm 270
_diffrn_radiation_probe x-ray
_diffrn_radiation_type 'Cu K\a'
_diffrn_radiation_wavelength 1.54186
_diffrn_reflns_av_R_equivalents 0.0644
_diffrn_reflns_av_unetI/netI 0.0393
_diffrn_reflns_Laue_measured_fraction_full 0.991
_diffrn_reflns_Laue_measured_fraction_max 0.991
_diffrn_reflns_limit_h_max 13
_diffrn_reflns_limit_h_min -13
_diffrn_reflns_limit_k_max 18
_diffrn_reflns_limit_k_min -22
_diffrn_reflns_limit_l_max 15
_diffrn_reflns_limit_l_min -18
_diffrn_reflns_number 21495
_diffrn_reflns_point_group_measured_fraction_full 0.991
_diffrn_reflns_point_group_measured_fraction_max 0.991
_diffrn_reflns_theta_full 65.079
_diffrn_reflns_theta_max 65.079
_diffrn_reflns_theta_min 3.664
_diffrn_source 'GeniX 3D HF Cu'
_diffrn_source_current 1.000
_diffrn_source_power 0.050
_diffrn_source_voltage 50
_exptl_absorpt_coefficient_mu 1.376
_exptl_absorpt_correction_T_max 0.9209
_exptl_absorpt_correction_T_min 0.0448
_exptl_absorpt_correction_type multi-scan
_exptl_absorpt_process_details
;
STOE X-Red32, absorption correction by Gaussian integration, analogous to
P. Coppens, "The Evaluation of Absorption and Extinction in Single-Crystal
Structure Analysis", published in: F. R. Ahmed (Editor), "Crystallographic
Computing", Munksgaard, Copenhagen (1970), 255 - 270.
;
_exptl_crystal_colour red
_exptl_crystal_density_diffrn 1.357
_exptl_crystal_description rod
_exptl_crystal_F_000 1512
_exptl_crystal_size_max 0.270
_exptl_crystal_size_mid 0.130
_exptl_crystal_size_min 0.060
_refine_diff_density_max 0.751
_refine_diff_density_min -0.679
_refine_diff_density_rms 0.102
_refine_ls_extinction_method none
_refine_ls_goodness_of_fit_ref 1.128
_refine_ls_hydrogen_treatment constr
_refine_ls_matrix_type full
_refine_ls_number_parameters 445
_refine_ls_number_reflns 5948
_refine_ls_number_restraints 0
_refine_ls_restrained_S_all 1.128
_refine_ls_R_factor_all 0.0948
_refine_ls_R_factor_gt 0.0827
_refine_ls_shift/su_max 0.000
_refine_ls_shift/su_mean 0.000
_refine_ls_structure_factor_coef Fsqd
_refine_ls_weighting_details 'w=1/[\s^2^(Fo^2^)+(0.1156P)^2^+9.0089P] where P=(Fo^2^+2Fc^2^)/3'
_refine_ls_weighting_scheme calc
_refine_ls_wR_factor_gt 0.2132
_refine_ls_wR_factor_ref 0.2288
_reflns_Friedel_coverage 0.000
_reflns_number_gt 5183
_reflns_number_total 5948
_reflns_threshold_expression 'I > 2\s(I)'
_cod_data_source_file d2sc02910c2.cif
_cod_data_source_block C9
_cod_original_cell_volume 3529.8(12)
_cod_original_sg_symbol_H-M 'P 21/c'
_cod_database_code 1567293
_shelx_shelxl_version_number 2018/3
_shelx_space_group_comment
;
The symmetry employed for this shelxl refinement is uniquely defined
by the following loop, which should always be used as a source of
symmetry information in preference to the above space-group names.
They are only intended as comments.
;
_shelx_estimated_absorpt_t_min 0.708
_shelx_estimated_absorpt_t_max 0.922
_exptl_absorpt_special_details
;
Afterwards scaling of reflection intensities was performed within STOE LANA.
J. Koziskova, F. Hahn, J. Richter, J. Kozisek, "Comparison of different
absorption corrections on the model structure of tetrakis(\m~2~-acetato)-
diaqua-di-copper(II)", Acta Chimica Slovaca, vol. 9, no. 2, 2016, pp. 136 - 140.
;

loop_
_space_group_symop_operation_xyz
'x, y, z'
'-x, y+1/2, -z+1/2'
'-x, -y, -z'
'x, -y-1/2, z-1/2'

loop_
_atom_site_label
_atom_site_type_symbol
_atom_site_fract_x
_atom_site_fract_y
_atom_site_fract_z
_atom_site_U_iso_or_equiv
_atom_site_adp_type
_atom_site_occupancy
_atom_site_site_symmetry_order
_atom_site_calc_flag
_atom_site_refinement_flags_posn
_atom_site_refinement_flags_adp
_atom_site_refinement_flags_occupancy
_atom_site_disorder_assembly
_atom_site_disorder_group
Cu1 Cu 0.30769(6) 0.32940(3) 0.60883(4) 0.0349(2) Uani 1 1 d . . . . .
F1 F 0.8564(3) 0.24238(15) 0.7808(2) 0.0526(8) Uani 1 1 d . . . . .
B1 B 0.7740(5) 0.2740(3) 0.7237(4) 0.0402(12) Uani 1 1 d . . . . .
C1 C 0.4814(4) 0.2909(2) 0.4871(3) 0.0355(10) Uani 1 1 d . . . . .
N1 N 0.3746(3) 0.28182(18) 0.5048(2) 0.0336(8) Uani 1 1 d . . . . .
F2 F 0.8060(3) 0.27066(16) 0.6394(2) 0.0533(8) Uani 1 1 d . . . . .
C2 C 0.4343(4) 0.4103(2) 0.4540(3) 0.0424(11) Uani 1 1 d . . . . .
H2A H 0.469445 0.447051 0.422367 0.064 Uiso 1 1 calc R U . . .
H2B H 0.408251 0.428505 0.508261 0.064 Uiso 1 1 calc R U . . .
H2C H 0.369080 0.391641 0.417782 0.064 Uiso 1 1 calc R U . . .
N2 N 0.5175(3) 0.3562(2) 0.4745(3) 0.0387(9) Uani 1 1 d . . . . .
F3 F 0.6699(3) 0.24044(15) 0.7269(2) 0.0498(7) Uani 1 1 d . . . . .
C3 C 0.6278(4) 0.3799(3) 0.5134(3) 0.0424(11) Uani 1 1 d . . . . .
H3A H 0.672888 0.397462 0.467620 0.064 Uiso 1 1 calc R U . . .
H3B H 0.668378 0.341713 0.543413 0.064 Uiso 1 1 calc R U . . .
H3C H 0.616333 0.416417 0.555432 0.064 Uiso 1 1 calc R U . . .
N3 N 0.5594(3) 0.2407(2) 0.4842(3) 0.0362(9) Uani 1 1 d . . . . .
C4 C 0.6547(4) 0.2434(3) 0.4295(3) 0.0459(12) Uani 1 1 d . . . . .
H4A H 0.651484 0.203744 0.390489 0.069 Uiso 1 1 calc R U . . .
H4B H 0.726643 0.242844 0.466557 0.069 Uiso 1 1 calc R U . . .
H4C H 0.649901 0.285547 0.394849 0.069 Uiso 1 1 calc R U . . .
N4 N 0.2128(3) 0.24552(18) 0.6062(2) 0.0334(8) Uani 1 1 d . . . . .
F4 F 0.7625(3) 0.34173(14) 0.7490(2) 0.0484(7) Uani 1 1 d . . . . .
C5 C 0.5530(4) 0.1777(2) 0.5338(4) 0.0429(12) Uani 1 1 d . . . . .
H5A H 0.626170 0.169413 0.567455 0.064 Uiso 1 1 calc R U . . .
H5B H 0.535645 0.139397 0.493750 0.064 Uiso 1 1 calc R U . . .
H5C H 0.492805 0.181722 0.573758 0.064 Uiso 1 1 calc R U . . .
N5 N -0.0397(3) 0.0983(2) 0.5318(3) 0.0394(9) Uani 1 1 d . . . . .
N7 N 0.0452(3) 0.37441(19) 0.4908(2) 0.0341(8) Uani 1 1 d . . . . .
C7 C 0.0476(4) 0.1796(2) 0.6365(3) 0.0381(11) Uani 1 1 d . . . . .
H7 H -0.008269 0.170270 0.675914 0.046 Uiso 1 1 calc R U . . .
N6 N 0.1938(3) 0.41443(18) 0.5856(2) 0.0330(8) Uani 1 1 d . . . . .
C6 C 0.1308(4) 0.2288(2) 0.6565(3) 0.0355(10) Uani 1 1 d . . . . .
H6 H 0.129022 0.252305 0.710434 0.043 Uiso 1 1 calc R U . . .
N8 N 0.0048(3) 0.4121(2) 0.6274(2) 0.0358(9) Uani 1 1 d . . . . .
C8 C 0.0470(4) 0.1441(2) 0.5578(3) 0.0353(10) Uani 1 1 d . . . . .
N9 N 0.3927(3) 0.39540(18) 0.6835(2) 0.0312(8) Uani 1 1 d . . . . .
C9 C 0.1407(4) 0.1543(2) 0.5060(3) 0.0338(10) Uani 1 1 d . . . . .
C11 C 0.2548(4) 0.1261(2) 0.3880(3) 0.0396(11) Uani 1 1 d . . . . .
H11 H 0.269883 0.096884 0.340998 0.048 Uiso 1 1 calc R U . . .
N10 N 0.5609(4) 0.5560(2) 0.8280(3) 0.0448(10) Uani 1 1 d . . . . .
C10 C 0.1637(4) 0.1129(3) 0.4337(3) 0.0405(11) Uani 1 1 d . . . . .
H10 H 0.114911 0.075549 0.417212 0.049 Uiso 1 1 calc R U . . .
C13 C 0.3123(4) 0.2222(2) 0.4801(3) 0.0335(10) Uani 1 1 d . . . . .
C12 C 0.3282(4) 0.1825(2) 0.4085(3) 0.0384(11) Uani 1 1 d . . . . .
H12 H 0.387968 0.192725 0.372916 0.046 Uiso 1 1 calc R U . . .
C14 C 0.2195(4) 0.2073(2) 0.5315(3) 0.0320(9) Uani 1 1 d . . . . .
C15 C -0.0940(4) 0.1028(3) 0.4427(3) 0.0480(12) Uani 1 1 d . . . . .
H15A H -0.099747 0.056943 0.416871 0.072 Uiso 1 1 calc R U . . .
H15B H -0.048213 0.132101 0.407630 0.072 Uiso 1 1 calc R U . . .
H15C H -0.170498 0.122340 0.443948 0.072 Uiso 1 1 calc R U . . .
C19 C -0.0434(4) 0.3215(2) 0.4835(3) 0.0375(11) Uani 1 1 d . . . . .
H19A H -0.067400 0.311355 0.541570 0.056 Uiso 1 1 calc R U . . .
H19B H -0.013021 0.279957 0.458499 0.056 Uiso 1 1 calc R U . . .
H19C H -0.108887 0.337965 0.445742 0.056 Uiso 1 1 calc R U . . .
C18 C 0.1189(4) 0.3741(2) 0.4191(3) 0.0378(10) Uani 1 1 d . . . . .
H18A H 0.167285 0.414975 0.422801 0.057 Uiso 1 1 calc R U . . .
H18B H 0.071994 0.374027 0.363385 0.057 Uiso 1 1 calc R U . . .
H18C H 0.166961 0.333092 0.423130 0.057 Uiso 1 1 calc R U . . .
C17 C 0.0851(4) 0.4022(2) 0.5687(3) 0.0332(10) Uani 1 1 d . . . . .
C16 C -0.1209(5) 0.0818(3) 0.5946(4) 0.0472(12) Uani 1 1 d . . . . .
H16A H -0.172653 0.045946 0.570813 0.071 Uiso 1 1 calc R U . . .
H16B H -0.164850 0.122830 0.606606 0.071 Uiso 1 1 calc R U . . .
H16C H -0.079861 0.065678 0.648840 0.071 Uiso 1 1 calc R U . . .
C20 C -0.1108(4) 0.4344(3) 0.6022(3) 0.0392(11) Uani 1 1 d . . . . .
H20A H -0.164523 0.399581 0.619362 0.059 Uiso 1 1 calc R U . . .
H20B H -0.120643 0.440847 0.538879 0.059 Uiso 1 1 calc R U . . .
H20C H -0.125349 0.477658 0.631390 0.059 Uiso 1 1 calc R U . . .
C21 C 0.0350(4) 0.4086(3) 0.7210(3) 0.0401(11) Uani 1 1 d . . . . .
H21A H -0.022172 0.381565 0.748470 0.060 Uiso 1 1 calc R U . . .
H21B H 0.037749 0.454916 0.745437 0.060 Uiso 1 1 calc R U . . .
H21C H 0.109880 0.386901 0.732066 0.060 Uiso 1 1 calc R U . . .
C22 C 0.4924(4) 0.3866(2) 0.7283(3) 0.0362(10) Uani 1 1 d . . . . .
H22 H 0.526366 0.342577 0.727346 0.043 Uiso 1 1 calc R U . . .
C23 C 0.5514(4) 0.4380(2) 0.7770(3) 0.0387(11) Uani 1 1 d . . . . .
H23 H 0.622764 0.428081 0.808017 0.046 Uiso 1 1 calc R U . . .
C24 C 0.5058(4) 0.5028(2) 0.7798(3) 0.0389(11) Uani 1 1 d . . . . .
C25 C 0.3954(4) 0.5146(2) 0.7356(3) 0.0342(10) Uani 1 1 d . . . . .
C26 C 0.3344(4) 0.5768(2) 0.7421(3) 0.0361(10) Uani 1 1 d . . . . .
H26 H 0.366942 0.613603 0.775931 0.043 Uiso 1 1 calc R U . . .
C27 C 0.2281(4) 0.5831(2) 0.6990(3) 0.0351(10) Uani 1 1 d . . . . .
H27 H 0.187229 0.624584 0.704461 0.042 Uiso 1 1 calc R U . . .
C28 C 0.1777(4) 0.5304(2) 0.6472(3) 0.0353(10) Uani 1 1 d . . . . .
H28 H 0.105028 0.537188 0.616748 0.042 Uiso 1 1 calc R U . . .
C29 C 0.2339(4) 0.4681(2) 0.6402(3) 0.0334(10) Uani 1 1 d . . . . .
C30 C 0.3427(4) 0.4601(2) 0.6865(3) 0.0311(9) Uani 1 1 d . . . . .
C31 C 0.5967(5) 0.6147(3) 0.7771(4) 0.0506(13) Uani 1 1 d . . . . .
H31A H 0.608106 0.654717 0.815207 0.076 Uiso 1 1 calc R U . . .
H31B H 0.537623 0.624865 0.730055 0.076 Uiso 1 1 calc R U . . .
H31C H 0.668168 0.603673 0.751950 0.076 Uiso 1 1 calc R U . . .
C32 C 0.6514(5) 0.5362(3) 0.8941(4) 0.0605(16) Uani 1 1 d . . . . .
H32A H 0.667048 0.574072 0.935113 0.091 Uiso 1 1 calc R U . . .
H32B H 0.720598 0.525245 0.865806 0.091 Uiso 1 1 calc R U . . .
H32C H 0.627273 0.495930 0.925754 0.091 Uiso 1 1 calc R U . . .

loop_
_atom_site_aniso_label
_atom_site_aniso_U_11
_atom_site_aniso_U_22
_atom_site_aniso_U_33
_atom_site_aniso_U_23
_atom_site_aniso_U_13
_atom_site_aniso_U_12
Cu1 0.0418(4) 0.0251(4) 0.0372(4) -0.0044(3) -0.0006(3) -0.0013(3)
F1 0.0635(19) 0.0367(16) 0.0556(18) 0.0098(13) -0.0056(14) 0.0026(14)
B1 0.051(3) 0.033(3) 0.037(3) 0.005(2) 0.005(2) -0.004(2)
C1 0.044(3) 0.036(3) 0.026(2) -0.0026(18) 0.0005(19) 0.000(2)
N1 0.040(2) 0.0252(19) 0.034(2) -0.0032(15) -0.0008(16) -0.0023(16)
F2 0.068(2) 0.0459(18) 0.0477(17) 0.0062(14) 0.0120(14) 0.0083(15)
C2 0.048(3) 0.032(3) 0.047(3) 0.006(2) 0.000(2) 0.001(2)
N2 0.040(2) 0.036(2) 0.040(2) -0.0031(17) 0.0026(17) 0.0001(17)
F3 0.0578(18) 0.0388(16) 0.0526(17) -0.0004(13) 0.0045(14) -0.0090(13)
C3 0.045(3) 0.039(3) 0.043(3) -0.002(2) 0.004(2) -0.003(2)
N3 0.037(2) 0.031(2) 0.040(2) 0.0006(16) 0.0031(16) -0.0008(16)
C4 0.047(3) 0.044(3) 0.047(3) -0.006(2) 0.010(2) 0.003(2)
N4 0.043(2) 0.0228(18) 0.0337(19) 0.0004(15) 0.0005(16) 0.0002(16)
F4 0.0536(17) 0.0299(15) 0.0626(19) -0.0004(13) 0.0100(14) 0.0005(12)
C5 0.041(3) 0.033(3) 0.054(3) -0.002(2) -0.002(2) 0.004(2)
N5 0.043(2) 0.029(2) 0.046(2) -0.0033(17) 0.0023(18) -0.0057(17)
N7 0.039(2) 0.029(2) 0.0333(19) 0.0002(15) -0.0023(16) -0.0004(16)
C7 0.048(3) 0.025(2) 0.041(3) 0.0019(19) 0.005(2) -0.001(2)
N6 0.039(2) 0.0249(19) 0.0345(19) -0.0018(15) -0.0019(16) 0.0026(16)
C6 0.045(3) 0.027(2) 0.033(2) -0.0009(18) 0.002(2) 0.0015(19)
N8 0.037(2) 0.035(2) 0.034(2) 0.0021(16) -0.0022(16) -0.0043(16)
C8 0.040(3) 0.023(2) 0.041(2) 0.0050(19) -0.0040(19) 0.0015(18)
N9 0.037(2) 0.0220(18) 0.0343(19) -0.0004(15) 0.0015(15) -0.0001(15)
C9 0.041(3) 0.025(2) 0.033(2) 0.0010(18) -0.0075(19) 0.0000(19)
C11 0.043(3) 0.034(3) 0.041(3) -0.009(2) -0.005(2) 0.004(2)
N10 0.045(2) 0.035(2) 0.052(2) -0.0097(19) -0.0091(19) -0.0015(18)
C10 0.044(3) 0.033(3) 0.042(3) -0.006(2) -0.008(2) -0.001(2)
C13 0.036(2) 0.031(2) 0.032(2) -0.0016(18) -0.0044(18) 0.0048(18)
C12 0.041(3) 0.038(3) 0.035(2) 0.000(2) -0.003(2) 0.001(2)
C14 0.041(2) 0.021(2) 0.033(2) -0.0022(17) -0.0029(18) -0.0007(18)
C15 0.042(3) 0.051(3) 0.051(3) -0.008(2) -0.002(2) -0.001(2)
C19 0.044(3) 0.029(2) 0.038(2) 0.0004(19) -0.007(2) -0.0038(19)
C18 0.045(3) 0.035(2) 0.033(2) -0.0022(19) -0.0054(19) 0.004(2)
C17 0.045(3) 0.023(2) 0.031(2) 0.0040(17) -0.0012(19) 0.0041(19)
C16 0.054(3) 0.032(3) 0.055(3) -0.001(2) 0.004(2) -0.010(2)
C20 0.038(3) 0.035(3) 0.043(3) 0.002(2) -0.001(2) -0.003(2)
C21 0.048(3) 0.034(3) 0.037(2) -0.001(2) -0.002(2) -0.003(2)
C22 0.040(3) 0.030(2) 0.039(2) -0.0053(19) 0.003(2) -0.0005(19)
C23 0.038(2) 0.031(2) 0.045(3) -0.005(2) -0.005(2) 0.002(2)
C24 0.047(3) 0.030(2) 0.040(2) -0.0039(19) 0.003(2) -0.004(2)
C25 0.044(3) 0.027(2) 0.032(2) -0.0018(18) 0.0045(19) -0.0024(19)
C26 0.045(3) 0.024(2) 0.038(2) 0.0015(18) -0.002(2) -0.0017(19)
C27 0.046(3) 0.024(2) 0.036(2) -0.0011(18) 0.006(2) 0.0028(19)
C28 0.040(2) 0.027(2) 0.038(2) 0.0030(19) -0.0032(19) 0.0022(19)
C29 0.042(3) 0.026(2) 0.032(2) 0.0013(17) 0.0023(19) -0.0044(19)
C30 0.041(2) 0.022(2) 0.030(2) -0.0014(17) 0.0006(18) -0.0031(18)
C31 0.050(3) 0.048(3) 0.054(3) -0.014(2) 0.007(2) -0.011(2)
C32 0.055(3) 0.052(3) 0.069(4) -0.017(3) -0.024(3) -0.002(3)

loop_
_atom_type_symbol
_atom_type_description
_atom_type_scat_dispersion_real
_atom_type_scat_dispersion_imag
_atom_type_scat_source
C C 0.0181 0.0091 'International Tables Vol C Tables 4.2.6.8 and 6.1.1.4'
H H 0.0000 0.0000 'International Tables Vol C Tables 4.2.6.8 and 6.1.1.4'
B B 0.0090 0.0039 'International Tables Vol C Tables 4.2.6.8 and 6.1.1.4'
N N 0.0311 0.0180 'International Tables Vol C Tables 4.2.6.8 and 6.1.1.4'
F F 0.0727 0.0534 'International Tables Vol C Tables 4.2.6.8 and 6.1.1.4'
Cu Cu -1.9646 0.5888 'International Tables Vol C Tables 4.2.6.8 and 6.1.1.4'

loop_
_geom_angle_atom_site_label_1
_geom_angle_atom_site_label_2
_geom_angle_atom_site_label_3
_geom_angle
_geom_angle_site_symmetry_1
_geom_angle_site_symmetry_3
_geom_angle_publ_flag
N9 Cu1 N4 145.12(16) . . ?
N9 Cu1 N1 123.02(15) . . ?
N4 Cu1 N1 82.17(15) . . ?
N9 Cu1 N6 82.41(15) . . ?
N4 Cu1 N6 107.09(15) . . ?
N1 Cu1 N6 119.59(15) . . ?
F2 B1 F4 110.4(4) . . ?
F2 B1 F3 108.8(4) . . ?
F4 B1 F3 109.3(4) . . ?
F2 B1 F1 109.9(4) . . ?
F4 B1 F1 108.9(4) . . ?
F3 B1 F1 109.6(4) . . ?
N1 C1 N3 124.9(4) . . ?
N1 C1 N2 118.0(4) . . ?
N3 C1 N2 117.1(4) . . ?
C1 N1 C13 122.5(4) . . ?
C1 N1 Cu1 122.1(3) . . ?
C13 N1 Cu1 110.9(3) . . ?
N2 C2 H2A 109.5 . . ?
N2 C2 H2B 109.5 . . ?
H2A C2 H2B 109.5 . . ?
N2 C2 H2C 109.5 . . ?
H2A C2 H2C 109.5 . . ?
H2B C2 H2C 109.5 . . ?
C1 N2 C2 119.8(4) . . ?
C1 N2 C3 121.0(4) . . ?
C2 N2 C3 114.7(4) . . ?
N2 C3 H3A 109.5 . . ?
N2 C3 H3B 109.5 . . ?
H3A C3 H3B 109.5 . . ?
N2 C3 H3C 109.5 . . ?
H3A C3 H3C 109.5 . . ?
H3B C3 H3C 109.5 . . ?
C1 N3 C5 122.2(4) . . ?
C1 N3 C4 123.5(4) . . ?
C5 N3 C4 114.2(4) . . ?
N3 C4 H4A 109.5 . . ?
N3 C4 H4B 109.5 . . ?
H4A C4 H4B 109.5 . . ?
N3 C4 H4C 109.5 . . ?
H4A C4 H4C 109.5 . . ?
H4B C4 H4C 109.5 . . ?
C6 N4 C14 116.6(4) . . ?
C6 N4 Cu1 128.9(3) . . ?
C14 N4 Cu1 113.1(3) . . ?
N3 C5 H5A 109.5 . . ?
N3 C5 H5B 109.5 . . ?
H5A C5 H5B 109.5 . . ?
N3 C5 H5C 109.5 . . ?
H5A C5 H5C 109.5 . . ?
H5B C5 H5C 109.5 . . ?
C8 N5 C16 117.4(4) . . ?
C8 N5 C15 118.8(4) . . ?
C16 N5 C15 112.1(4) . . ?
C17 N7 C18 118.9(4) . . ?
C17 N7 C19 122.5(4) . . ?
C18 N7 C19 113.9(4) . . ?
C6 C7 C8 119.2(4) . . ?
C6 C7 H7 120.4 . . ?
C8 C7 H7 120.4 . . ?
C17 N6 C29 122.0(4) . . ?
C17 N6 Cu1 118.7(3) . . ?
C29 N6 Cu1 107.8(3) . . ?
N4 C6 C7 125.1(4) . . ?
N4 C6 H6 117.4 . . ?
C7 C6 H6 117.4 . . ?
C17 N8 C20 123.3(4) . . ?
C17 N8 C21 121.2(4) . . ?
C20 N8 C21 115.1(4) . . ?
N5 C8 C7 121.3(4) . . ?
N5 C8 C9 120.8(4) . . ?
C7 C8 C9 117.9(4) . . ?
C22 N9 C30 117.3(4) . . ?
C22 N9 Cu1 127.7(3) . . ?
C30 N9 Cu1 114.9(3) . . ?
C10 C9 C14 117.8(4) . . ?
C10 C9 C8 124.4(4) . . ?
C14 C9 C8 117.7(4) . . ?
C10 C11 C12 121.7(4) . . ?
C10 C11 H11 119.1 . . ?
C12 C11 H11 119.1 . . ?
C24 N10 C32 116.6(4) . . ?
C24 N10 C31 115.9(4) . . ?
C32 N10 C31 110.6(5) . . ?
C11 C10 C9 120.6(4) . . ?
C11 C10 H10 119.7 . . ?
C9 C10 H10 119.7 . . ?
C12 C13 N1 125.4(4) . . ?
C12 C13 C14 119.4(4) . . ?
N1 C13 C14 115.0(4) . . ?
C13 C12 C11 119.7(5) . . ?
C13 C12 H12 120.2 . . ?
C11 C12 H12 120.2 . . ?
N4 C14 C9 122.8(4) . . ?
N4 C14 C13 116.8(4) . . ?
C9 C14 C13 120.4(4) . . ?
N5 C15 H15A 109.5 . . ?
N5 C15 H15B 109.5 . . ?
H15A C15 H15B 109.5 . . ?
N5 C15 H15C 109.5 . . ?
H15A C15 H15C 109.5 . . ?
H15B C15 H15C 109.5 . . ?
N7 C19 H19A 109.5 . . ?
N7 C19 H19B 109.5 . . ?
H19A C19 H19B 109.5 . . ?
N7 C19 H19C 109.5 . . ?
H19A C19 H19C 109.5 . . ?
H19B C19 H19C 109.5 . . ?
N7 C18 H18A 109.5 . . ?
N7 C18 H18B 109.5 . . ?
H18A C18 H18B 109.5 . . ?
N7 C18 H18C 109.5 . . ?
H18A C18 H18C 109.5 . . ?
H18B C18 H18C 109.5 . . ?
N6 C17 N7 120.4(4) . . ?
N6 C17 N8 124.1(4) . . ?
N7 C17 N8 115.4(4) . . ?
N5 C16 H16A 109.5 . . ?
N5 C16 H16B 109.5 . . ?
H16A C16 H16B 109.5 . . ?
N5 C16 H16C 109.5 . . ?
H16A C16 H16C 109.5 . . ?
H16B C16 H16C 109.5 . . ?
N8 C20 H20A 109.5 . . ?
N8 C20 H20B 109.5 . . ?
H20A C20 H20B 109.5 . . ?
N8 C20 H20C 109.5 . . ?
H20A C20 H20C 109.5 . . ?
H20B C20 H20C 109.5 . . ?
N8 C21 H21A 109.5 . . ?
N8 C21 H21B 109.5 . . ?
H21A C21 H21B 109.5 . . ?
N8 C21 H21C 109.5 . . ?
H21A C21 H21C 109.5 . . ?
H21B C21 H21C 109.5 . . ?
N9 C22 C23 124.4(4) . . ?
N9 C22 H22 117.8 . . ?
C23 C22 H22 117.8 . . ?
C24 C23 C22 119.9(4) . . ?
C24 C23 H23 120.1 . . ?
C22 C23 H23 120.1 . . ?
C23 C24 N10 122.3(4) . . ?
C23 C24 C25 118.2(4) . . ?
N10 C24 C25 119.4(4) . . ?
C30 C25 C26 118.7(4) . . ?
C30 C25 C24 118.1(4) . . ?
C26 C25 C24 123.2(4) . . ?
C27 C26 C25 119.3(4) . . ?
C27 C26 H26 120.3 . . ?
C25 C26 H26 120.3 . . ?
C26 C27 C28 122.2(4) . . ?
C26 C27 H27 118.9 . . ?
C28 C27 H27 118.9 . . ?
C29 C28 C27 120.3(4) . . ?
C29 C28 H28 119.8 . . ?
C27 C28 H28 119.8 . . ?
C28 C29 N6 124.3(4) . . ?
C28 C29 C30 118.1(4) . . ?
N6 C29 C30 117.4(4) . . ?
N9 C30 C25 122.0(4) . . ?
N9 C30 C29 116.7(4) . . ?
C25 C30 C29 121.3(4) . . ?
N10 C31 H31A 109.5 . . ?
N10 C31 H31B 109.5 . . ?
H31A C31 H31B 109.5 . . ?
N10 C31 H31C 109.5 . . ?
H31A C31 H31C 109.5 . . ?
H31B C31 H31C 109.5 . . ?
N10 C32 H32A 109.5 . . ?
N10 C32 H32B 109.5 . . ?
H32A C32 H32B 109.5 . . ?
N10 C32 H32C 109.5 . . ?
H32A C32 H32C 109.5 . . ?
H32B C32 H32C 109.5 . . ?

loop_
_geom_bond_atom_site_label_1
_geom_bond_atom_site_label_2
_geom_bond_distance
_geom_bond_site_symmetry_2
_geom_bond_publ_flag
Cu1 N9 1.947(4) . ?
Cu1 N4 1.983(4) . ?
Cu1 N1 2.065(4) . ?
Cu1 N6 2.146(4) . ?
F1 B1 1.396(7) . ?
B1 F2 1.383(6) . ?
B1 F4 1.391(6) . ?
B1 F3 1.395(7) . ?
C1 N1 1.322(6) . ?
C1 N3 1.348(6) . ?
C1 N2 1.364(6) . ?
N1 C13 1.412(6) . ?
C2 N2 1.457(6) . ?
C2 H2A 0.9800 . ?
C2 H2B 0.9800 . ?
C2 H2C 0.9800 . ?
N2 C3 1.459(6) . ?
C3 H3A 0.9800 . ?
C3 H3B 0.9800 . ?
C3 H3C 0.9800 . ?
N3 C5 1.455(6) . ?
N3 C4 1.460(6) . ?
C4 H4A 0.9800 . ?
C4 H4B 0.9800 . ?
C4 H4C 0.9800 . ?
N4 C6 1.329(6) . ?
N4 C14 1.380(6) . ?
C5 H5A 0.9800 . ?
C5 H5B 0.9800 . ?
C5 H5C 0.9800 . ?
N5 C8 1.392(6) . ?
N5 C16 1.452(7) . ?
N5 C15 1.466(7) . ?
N7 C17 1.364(6) . ?
N7 C18 1.461(6) . ?
N7 C19 1.466(6) . ?
C7 C6 1.388(7) . ?
C7 C8 1.395(7) . ?
C7 H7 0.9500 . ?
N6 C17 1.307(6) . ?
N6 C29 1.400(6) . ?
C6 H6 0.9500 . ?
N8 C17 1.377(6) . ?
N8 C20 1.450(6) . ?
N8 C21 1.455(6) . ?
C8 C9 1.429(7) . ?
N9 C22 1.321(6) . ?
N9 C30 1.397(6) . ?
C9 C10 1.422(7) . ?
C9 C14 1.423(6) . ?
C11 C10 1.358(7) . ?
C11 C12 1.419(7) . ?
C11 H11 0.9500 . ?
N10 C24 1.404(6) . ?
N10 C32 1.462(7) . ?
N10 C31 1.472(7) . ?
C10 H10 0.9500 . ?
C13 C12 1.372(7) . ?
C13 C14 1.433(7) . ?
C12 H12 0.9500 . ?
C15 H15A 0.9800 . ?
C15 H15B 0.9800 . ?
C15 H15C 0.9800 . ?
C19 H19A 0.9800 . ?
C19 H19B 0.9800 . ?
C19 H19C 0.9800 . ?
C18 H18A 0.9800 . ?
C18 H18B 0.9800 . ?
C18 H18C 0.9800 . ?
C16 H16A 0.9800 . ?
C16 H16B 0.9800 . ?
C16 H16C 0.9800 . ?
C20 H20A 0.9800 . ?
C20 H20B 0.9800 . ?
C20 H20C 0.9800 . ?
C21 H21A 0.9800 . ?
C21 H21B 0.9800 . ?
C21 H21C 0.9800 . ?
C22 C23 1.401(7) . ?
C22 H22 0.9500 . ?
C23 C24 1.379(7) . ?
C23 H23 0.9500 . ?
C24 C25 1.435(7) . ?
C25 C30 1.418(6) . ?
C25 C26 1.419(7) . ?
C26 C27 1.371(7) . ?
C26 H26 0.9500 . ?
C27 C28 1.403(6) . ?
C27 H27 0.9500 . ?
C28 C29 1.394(6) . ?
C28 H28 0.9500 . ?
C29 C30 1.421(6) . ?
C31 H31A 0.9800 . ?
C31 H31B 0.9800 . ?
C31 H31C 0.9800 . ?
C32 H32A 0.9800 . ?
C32 H32B 0.9800 . ?
C32 H32C 0.9800 . ?

loop_
_geom_hbond_atom_site_label_D
_geom_hbond_atom_site_label_H
_geom_hbond_atom_site_label_A
_geom_hbond_distance_DH
_geom_hbond_distance_HA
_geom_hbond_distance_DA
_geom_hbond_angle_DHA
_geom_hbond_site_symmetry_A
_geom_hbond_publ_flag
C3 H3B F2 0.98 2.52 3.468(6) 163.8 . yes
C19 H19A F2 0.98 2.35 3.258(6) 154.5 1_455 yes
C20 H20A F4 0.98 2.51 3.344(6) 143.1 1_455 yes

loop_
_geom_torsion_atom_site_label_1
_geom_torsion_atom_site_label_2
_geom_torsion_atom_site_label_3
_geom_torsion_atom_site_label_4
_geom_torsion
_geom_torsion_site_symmetry_1
_geom_torsion_site_symmetry_2
_geom_torsion_site_symmetry_3
_geom_torsion_site_symmetry_4
_geom_torsion_publ_flag
N3 C1 N1 C13 -33.3(7) . . . . ?
N2 C1 N1 C13 149.6(4) . . . . ?
N3 C1 N1 Cu1 120.8(4) . . . . ?
N2 C1 N1 Cu1 -56.3(5) . . . . ?
N1 C1 N2 C2 -18.7(6) . . . . ?
N3 C1 N2 C2 164.0(4) . . . . ?
N1 C1 N2 C3 136.2(4) . . . . ?
N3 C1 N2 C3 -41.0(6) . . . . ?
N1 C1 N3 C5 -26.6(7) . . . . ?
N2 C1 N3 C5 150.5(4) . . . . ?
N1 C1 N3 C4 151.2(5) . . . . ?
N2 C1 N3 C4 -31.7(6) . . . . ?
C14 N4 C6 C7 -4.8(7) . . . . ?
Cu1 N4 C6 C7 160.9(4) . . . . ?
C8 C7 C6 N4 -0.3(7) . . . . ?
C16 N5 C8 C7 -8.1(7) . . . . ?
C15 N5 C8 C7 132.1(5) . . . . ?
C16 N5 C8 C9 169.5(4) . . . . ?
C15 N5 C8 C9 -50.3(6) . . . . ?
C6 C7 C8 N5 -175.0(4) . . . . ?
C6 C7 C8 C9 7.4(7) . . . . ?
N5 C8 C9 C10 -10.3(7) . . . . ?
C7 C8 C9 C10 167.4(4) . . . . ?
N5 C8 C9 C14 173.2(4) . . . . ?
C7 C8 C9 C14 -9.1(6) . . . . ?
C12 C11 C10 C9 -1.9(7) . . . . ?
C14 C9 C10 C11 -3.5(7) . . . . ?
C8 C9 C10 C11 -179.9(4) . . . . ?
C1 N1 C13 C12 -29.6(7) . . . . ?
Cu1 N1 C13 C12 173.7(4) . . . . ?
C1 N1 C13 C14 156.0(4) . . . . ?
Cu1 N1 C13 C14 -0.7(5) . . . . ?
N1 C13 C12 C11 -176.1(4) . . . . ?
C14 C13 C12 C11 -1.9(7) . . . . ?
C10 C11 C12 C13 4.7(7) . . . . ?
C6 N4 C14 C9 2.7(6) . . . . ?
Cu1 N4 C14 C9 -165.3(3) . . . . ?
C6 N4 C14 C13 -176.0(4) . . . . ?
Cu1 N4 C14 C13 16.1(5) . . . . ?
C10 C9 C14 N4 -172.5(4) . . . . ?
C8 C9 C14 N4 4.2(6) . . . . ?
C10 C9 C14 C13 6.1(6) . . . . ?
C8 C9 C14 C13 -177.2(4) . . . . ?
C12 C13 C14 N4 175.2(4) . . . . ?
N1 C13 C14 N4 -10.1(6) . . . . ?
C12 C13 C14 C9 -3.5(7) . . . . ?
N1 C13 C14 C9 171.3(4) . . . . ?
C29 N6 C17 N7 149.7(4) . . . . ?
Cu1 N6 C17 N7 -71.4(5) . . . . ?
C29 N6 C17 N8 -34.1(6) . . . . ?
Cu1 N6 C17 N8 104.8(4) . . . . ?
C18 N7 C17 N6 -14.9(6) . . . . ?
C19 N7 C17 N6 139.2(4) . . . . ?
C18 N7 C17 N8 168.5(4) . . . . ?
C19 N7 C17 N8 -37.3(6) . . . . ?
C20 N8 C17 N6 145.8(5) . . . . ?
C21 N8 C17 N6 -26.8(7) . . . . ?
C20 N8 C17 N7 -37.8(6) . . . . ?
C21 N8 C17 N7 149.6(4) . . . . ?
C30 N9 C22 C23 -1.1(7) . . . . ?
Cu1 N9 C22 C23 176.3(4) . . . . ?
N9 C22 C23 C24 -0.4(8) . . . . ?
C22 C23 C24 N10 179.5(5) . . . . ?
C22 C23 C24 C25 3.1(7) . . . . ?
C32 N10 C24 C23 -16.6(7) . . . . ?
C31 N10 C24 C23 116.3(5) . . . . ?
C32 N10 C24 C25 159.8(5) . . . . ?
C31 N10 C24 C25 -67.3(6) . . . . ?
C23 C24 C25 C30 -4.3(7) . . . . ?
N10 C24 C25 C30 179.2(4) . . . . ?
C23 C24 C25 C26 172.6(4) . . . . ?
N10 C24 C25 C26 -3.9(7) . . . . ?
C30 C25 C26 C27 -1.8(7) . . . . ?
C24 C25 C26 C27 -178.6(4) . . . . ?
C25 C26 C27 C28 -1.1(7) . . . . ?
C26 C27 C28 C29 2.1(7) . . . . ?
C27 C28 C29 N6 -175.5(4) . . . . ?
C27 C28 C29 C30 -0.3(7) . . . . ?
C17 N6 C29 C28 -33.2(7) . . . . ?
Cu1 N6 C29 C28 -175.8(4) . . . . ?
C17 N6 C29 C30 151.6(4) . . . . ?
Cu1 N6 C29 C30 8.9(5) . . . . ?
C22 N9 C30 C25 -0.3(6) . . . . ?
Cu1 N9 C30 C25 -178.0(3) . . . . ?
C22 N9 C30 C29 -178.1(4) . . . . ?
Cu1 N9 C30 C29 4.2(5) . . . . ?
C26 C25 C30 N9 -174.1(4) . . . . ?
C24 C25 C30 N9 2.9(6) . . . . ?
C26 C25 C30 C29 3.6(7) . . . . ?
C24 C25 C30 C29 -179.3(4) . . . . ?
C28 C29 C30 N9 175.2(4) . . . . ?
N6 C29 C30 N9 -9.2(6) . . . . ?
C28 C29 C30 C25 -2.6(6) . . . . ?
N6 C29 C30 C25 173.0(4) . . . . ?
